data_7062885
loop_
_publ_author_name
'Lakeev, Alexander P.'
'Sukhikh, Taisiya S.'
'Kurzina, Irina A.'
'Korotchenko, Natalia M.'
'Nikitin, Dmitriy S.'

_publ_section_title
;
 Salts of barbituric and 2-thiobarbituric acids with imidazole:
 polymorphism, supramolecular structure, thermal stability and water
 solubility
;
_journal_issue 47
_journal_name_full 'New Journal of Chemistry'
_journal_page_first 21790
_journal_page_last 21803
_journal_paper_doi 10.1039/D3NJ04516A
_journal_volume 47
_journal_year 2023
_chemical_formula_moiety 'C4 H3 N2 O3, C3 H5 N2'
_chemical_formula_sum 'C7 H8 N4 O3'
_chemical_formula_weight 196.17
_space_group_crystal_system triclinic
_space_group_IT_number 2
_space_group_name_Hall '-P 1'
_space_group_name_H-M_alt 'P -1'
_atom_sites_solution_hydrogens difmap
_atom_sites_solution_primary dual
_audit_creation_date 2023-02-01
_audit_creation_method
;
Olex2 1.5
(compiled 2022.04.07 svn.rca3783a0 for OlexSys, GUI svn.r6498)
;
_audit_update_record
;
2023-02-25 deposited with the CCDC.	2023-10-31 downloaded from the CCDC.
;
_cell_angle_alpha 80.9330(10)
_cell_angle_beta 73.8040(10)
_cell_angle_gamma 60.9000(10)
_cell_formula_units_Z 8
_cell_length_a 12.0971(3)
_cell_length_b 12.1081(3)
_cell_length_c 13.3996(3)
_cell_measurement_reflns_used 8961
_cell_measurement_temperature 150(2)
_cell_measurement_theta_max 27.85
_cell_measurement_theta_min 2.23
_cell_volume 1646.31(7)
_computing_cell_refinement 'Bruker SAINT'
_computing_data_collection 'Bruker APEX3'
_computing_data_reduction 'Bruker SAINT'
_computing_molecular_graphics 'Olex2 1.5 (Dolomanov et al., 2009)'
_computing_publication_material 'Olex2 1.5 (Dolomanov et al., 2009)'
_computing_structure_refinement 'SHELXL 2014/7 (Sheldrick, 2015)'
_computing_structure_solution 'SHELXT 2014/5 (Sheldrick, 2014)'
_diffrn_ambient_temperature 150(2)
_diffrn_detector_area_resol_mean 7.41
_diffrn_detector_type 'Bruker PHOTON III area detector'
_diffrn_measured_fraction_theta_full 0.995
_diffrn_measured_fraction_theta_max 0.991
_diffrn_measurement_device 'three-circle diffractometer'
_diffrn_measurement_device_type 'Bruker D8 Venture diffractometer'
_diffrn_measurement_method '\w and \f scans'
_diffrn_radiation_type MoK\a
_diffrn_radiation_wavelength 0.71073
_diffrn_reflns_av_R_equivalents 0.0305
_diffrn_reflns_av_unetI/netI 0.0389
_diffrn_reflns_Laue_measured_fraction_full 0.995
_diffrn_reflns_Laue_measured_fraction_max 0.991
_diffrn_reflns_limit_h_max 15
_diffrn_reflns_limit_h_min -15
_diffrn_reflns_limit_k_max 15
_diffrn_reflns_limit_k_min -15
_diffrn_reflns_limit_l_max 17
_diffrn_reflns_limit_l_min -17
_diffrn_reflns_number 20792
_diffrn_reflns_point_group_measured_fraction_full 0.995
_diffrn_reflns_point_group_measured_fraction_max 0.991
_diffrn_reflns_theta_full 25.242
_diffrn_reflns_theta_max 27.898
_diffrn_reflns_theta_min 1.583
_exptl_absorpt_coefficient_mu 0.127
_exptl_absorpt_correction_T_max 0.7456
_exptl_absorpt_correction_T_min 0.7111
_exptl_absorpt_correction_type multi-scan
_exptl_absorpt_process_details
;
SADABS-2016/2 (Bruker,2016/2) was used for absorption correction.
wR2(int) was 0.0826 before and 0.0552 after correction.
The Ratio of minimum to maximum transmission is 0.9537.
The \l/2 correction factor is Not present.
;
_exptl_crystal_colour colourless
_exptl_crystal_colour_primary colourless
_exptl_crystal_density_diffrn 1.583
_exptl_crystal_description block
_exptl_crystal_F_000 816
_exptl_crystal_size_max 0.16
_exptl_crystal_size_mid 0.15
_exptl_crystal_size_min 0.11
_refine_diff_density_max 0.240
_refine_diff_density_min -0.268
_refine_diff_density_rms 0.051
_refine_ls_extinction_method none
_refine_ls_goodness_of_fit_ref 1.045
_refine_ls_hydrogen_treatment refxyz
_refine_ls_matrix_type full
_refine_ls_number_parameters 601
_refine_ls_number_reflns 7799
_refine_ls_number_restraints 32
_refine_ls_restrained_S_all 1.044
_refine_ls_R_factor_all 0.0539
_refine_ls_R_factor_gt 0.0424
_refine_ls_shift/su_max 0.001
_refine_ls_shift/su_mean 0.000
_refine_ls_structure_factor_coef Fsqd
_refine_ls_weighting_details 'w=1/[\s^2^(Fo^2^)+(0.0480P)^2^+0.3590P] where P=(Fo^2^+2Fc^2^)/3'
_refine_ls_weighting_scheme calc
_refine_ls_wR_factor_gt 0.0988
_refine_ls_wR_factor_ref 0.1068
_reflns_Friedel_coverage 0.000
_reflns_number_gt 6250
_reflns_number_total 7799
_reflns_threshold_expression 'I > 2\s(I)'
_cod_data_source_file d3nj04516a2.cif
_cod_data_source_block kurz_socr_1_1
_cod_depositor_comments 'Adding full bibliography for 7062883--7062885.cif.'
_cod_database_code 7062885
_shelx_shelxl_version_number 2014/7
_shelx_space_group_comment
;
The symmetry employed for this shelxl refinement is uniquely defined
by the following loop, which should always be used as a source of
symmetry information in preference to the above space-group names.
They are only intended as comments.
;
_shelx_estimated_absorpt_t_max 0.986
_shelx_estimated_absorpt_t_min 0.980
_olex2_refinement_description
;
1. Fixed Uiso
 At 1.2 times of:
  All C(H) groups, All N(H) groups
2. Restrained distances
 N11_1-H11_1 = N13_1-H13_1 = N11_3-H11_3 = N13_3-H13_3 = N21_5-H21_5 = N23_5-
 H23_5 = N13_4-H13_4 = N11_4-H11_4 = N21_8-H21_8 = N23_8-H23_8 = N13_2-H13_2 =
 N11_2-H11_2 = N21_6-H21_6 = N23_6-H23_6 = N23_7-H23_7 = N21_7-H21_7
 0.88 with sigma of 0.02
 C24_6-H24_6 = C25_6-H25_6 = C15_2-H15_2 = C15_1-H15_1 = C15_3-H15_3 = C22_5-
 H22_5 = C24_5-H24_5 = C25_5-H25_5 = C22_6-H22_6 = C24_7-H24_7 = C25_7-H25_7 =
 C22_7-H22_7 = C15_4-H15_4 = C25_8-H25_8 = C24_8-H24_8 = C22_8-H22_8
 0.95 with sigma of 0.02
;
_olex2_submission_special_instructions 'No special instructions were received'

loop_
_space_group_symop_operation_xyz
'x, y, z'
'-x, -y, -z'

loop_
_atom_site_label
_atom_site_type_symbol
_atom_site_fract_x
_atom_site_fract_y
_atom_site_fract_z
_atom_site_U_iso_or_equiv
_atom_site_adp_type
_atom_site_occupancy
_atom_site_site_symmetry_order
_atom_site_calc_flag
_atom_site_refinement_flags_posn
_atom_site_refinement_flags_adp
_atom_site_refinement_flags_occupancy
_atom_site_disorder_assembly
_atom_site_disorder_group
O11_1 O -0.04286(10) 1.03819(10) 0.87795(9) 0.0275(3) Uani 1 1 d . . . . .
O12_1 O 0.32189(10) 1.05283(10) 0.87924(9) 0.0264(2) Uani 1 1 d . . . . .
O13_1 O 0.31825(10) 0.66146(9) 0.88485(8) 0.0230(2) Uani 1 1 d . . . . .
N11_1 N 0.14076(11) 0.85068(11) 0.87972(10) 0.0200(3) Uani 1 1 d D . . . .
H11_1 H 0.0962(15) 0.8110(15) 0.8795(13) 0.024 Uiso 1 1 d D U . . .
N13_1 N 0.14322(12) 1.04023(11) 0.87788(10) 0.0205(3) Uani 1 1 d D . . . .
H13_1 H 0.1006(15) 1.1248(13) 0.8778(13) 0.025 Uiso 1 1 d D U . . .
C12_1 C 0.07305(14) 0.97981(13) 0.87829(11) 0.0204(3) Uani 1 1 d . . . . .
C14_1 C 0.27284(14) 0.98084(14) 0.87988(11) 0.0207(3) Uani 1 1 d . . . . .
C15_1 C 0.33646(14) 0.84896(14) 0.88269(12) 0.0232(3) Uani 1 1 d D . . . .
H15_1 H 0.4249(14) 0.8063(15) 0.8840(13) 0.028 Uiso 1 1 d D U . . .
C16_1 C 0.27060(13) 0.78141(13) 0.88286(11) 0.0189(3) Uani 1 1 d . . . . .
O11_2 O -0.19210(10) 1.33773(9) 0.55192(8) 0.0235(2) Uani 1 1 d . . . . .
O12_2 O -0.23985(9) 0.98244(9) 0.63000(8) 0.0217(2) Uani 1 1 d . . . . .
O13_2 O 0.14719(9) 0.98501(9) 0.64073(8) 0.0212(2) Uani 1 1 d . . . . .
N11_2 N -0.02502(11) 1.15949(11) 0.59922(9) 0.0179(2) Uani 1 1 d D . . . .
H11_2 H 0.0180(15) 1.2000(15) 0.5953(13) 0.021 Uiso 1 1 d D U . . .
N13_2 N -0.21447(11) 1.15885(11) 0.59654(9) 0.0185(3) Uani 1 1 d D . . . .
H13_2 H -0.2947(13) 1.2011(15) 0.5929(12) 0.022 Uiso 1 1 d D U . . .
C12_2 C -0.14659(13) 1.22547(13) 0.58044(11) 0.0179(3) Uani 1 1 d . . . . .
C14_2 C -0.16516(13) 1.03007(13) 0.62303(11) 0.0173(3) Uani 1 1 d . . . . .
C15_2 C -0.03948(13) 0.96773(13) 0.63863(11) 0.0184(3) Uani 1 1 d D . . . .
H15_2 H -0.0050(15) 0.8814(13) 0.6604(12) 0.022 Uiso 1 1 d D U . . .
C16_2 C 0.03321(13) 1.03120(13) 0.62787(10) 0.0171(3) Uani 1 1 d . . . . .
O11_3 O 0.35177(10) 0.33721(10) 0.93667(9) 0.0270(2) Uani 1 1 d . . . . .
O12_3 O 0.01044(10) 0.31083(10) 0.88521(9) 0.0262(2) Uani 1 1 d . . . . .
O13_3 O 0.02693(11) 0.69887(10) 0.83996(9) 0.0298(3) Uani 1 1 d . . . . .
N11_3 N 0.18762(12) 0.51594(12) 0.88719(10) 0.0210(3) Uani 1 1 d D . . . .
H11_3 H 0.2264(16) 0.5603(15) 0.8897(13) 0.025 Uiso 1 1 d D U . . .
N13_3 N 0.18189(11) 0.32623(11) 0.90485(10) 0.0198(3) Uani 1 1 d D . . . .
H13_3 H 0.2243(15) 0.2434(13) 0.9085(13) 0.024 Uiso 1 1 d D U . . .
C12_3 C 0.24682(13) 0.38975(13) 0.91089(11) 0.0194(3) Uani 1 1 d . . . . .
C14_3 C 0.05964(13) 0.38229(14) 0.88308(11) 0.0195(3) Uani 1 1 d . . . . .
C15_3 C 0.00332(14) 0.51245(14) 0.86110(11) 0.0208(3) Uani 1 1 d D . . . .
H15_3 H -0.0774(14) 0.5507(15) 0.8438(12) 0.025 Uiso 1 1 d D U . . .
C16_3 C 0.06675(14) 0.58199(14) 0.86157(11) 0.0220(3) Uani 1 1 d . . . . .
O11_4 O -0.51444(11) 0.92951(10) 0.62712(10) 0.0339(3) Uani 1 1 d . . . . .
O12_4 O -0.50697(10) 1.29319(9) 0.65154(9) 0.0257(2) Uani 1 1 d . . . . .
O13_4 O -0.88435(9) 1.29262(9) 0.61040(8) 0.0228(2) Uani 1 1 d . . . . .
N11_4 N -0.69967(11) 1.11383(11) 0.62193(10) 0.0208(3) Uani 1 1 d D . . . .
H11_4 H -0.7387(16) 1.0712(15) 0.6193(13) 0.025 Uiso 1 1 d D U . . .
N13_4 N -0.51508(12) 1.11483(11) 0.63774(10) 0.0205(3) Uani 1 1 d D . . . .
H13_4 H -0.4315(14) 1.0737(15) 0.6378(13) 0.025 Uiso 1 1 d D U . . .
C12_4 C -0.57287(14) 1.04533(13) 0.62880(12) 0.0215(3) Uani 1 1 d . . . . .
C14_4 C -0.57595(14) 1.24515(13) 0.64134(11) 0.0190(3) Uani 1 1 d . . . . .
C15_4 C -0.70425(14) 1.30967(13) 0.63172(12) 0.0215(3) Uani 1 1 d D . . . .
H15_4 H -0.7501(15) 1.4006(13) 0.6346(13) 0.026 Uiso 1 1 d D U . . .
C16_4 C -0.76834(13) 1.24441(13) 0.62116(11) 0.0188(3) Uani 1 1 d . . . . .
N21_5 N -0.23029(12) 0.87629(13) 0.86985(10) 0.0270(3) Uani 1 1 d D . . . .
H21_5 H -0.1449(14) 0.8123(15) 0.8645(13) 0.032 Uiso 1 1 d D U . . .
N23_5 N -0.43531(12) 0.97726(13) 0.87438(10) 0.0258(3) Uani 1 1 d D . . . .
H23_5 H -0.5163(14) 0.9914(17) 0.8765(13) 0.031 Uiso 1 1 d D U . . .
C22_5 C -0.33336(15) 0.86398(15) 0.86939(13) 0.0261(3) Uani 1 1 d D . . . .
H22_5 H -0.3363(17) 0.7878(14) 0.8678(14) 0.031 Uiso 1 1 d D U . . .
C24_5 C -0.39712(15) 1.06482(15) 0.87891(13) 0.0267(3) Uani 1 1 d D . . . .
H24_5 H -0.4583(16) 1.1523(13) 0.8847(13) 0.032 Uiso 1 1 d D U . . .
C25_5 C -0.26900(15) 1.00233(15) 0.87614(12) 0.0244(3) Uani 1 1 d D . . . .
H25_5 H -0.2097(15) 1.0276(16) 0.8792(13) 0.029 Uiso 1 1 d D U . . .
N21_6 N 0.16464(12) 1.26382(12) 0.36778(10) 0.0227(3) Uani 1 1 d D . . . .
H21_6 H 0.1837(16) 1.1821(13) 0.3690(13) 0.027 Uiso 1 1 d D U . . .
N23_6 N 0.05810(12) 1.46673(11) 0.37735(10) 0.0216(3) Uani 1 1 d D . . . .
H23_6 H -0.0057(15) 1.5468(14) 0.3814(13) 0.026 Uiso 1 1 d D U . . .
C22_6 C 0.04672(15) 1.36249(14) 0.38585(12) 0.0228(3) Uani 1 1 d D . . . .
H22_6 H -0.0327(14) 1.3577(16) 0.4044(13) 0.027 Uiso 1 1 d D U . . .
C24_6 C 0.18815(15) 1.43440(14) 0.35318(12) 0.0245(3) Uani 1 1 d D . . . .
H24_6 H 0.2143(16) 1.4978(15) 0.3493(13) 0.029 Uiso 1 1 d D U . . .
C25_6 C 0.25465(15) 1.30685(15) 0.34760(13) 0.0258(3) Uani 1 1 d D . . . .
H25_6 H 0.3449(14) 1.2472(15) 0.3346(13) 0.031 Uiso 1 1 d D U . . .
N21_7 N -0.23167(12) 1.38480(12) 0.87153(10) 0.0236(3) Uani 1 1 d D . . . .
H21_7 H -0.1525(14) 1.3661(16) 0.8800(13) 0.028 Uiso 1 1 d D U . . .
N23_7 N -0.43393(12) 1.48887(12) 0.86652(10) 0.0229(3) Uani 1 1 d D . . . .
H23_7 H -0.5149(14) 1.5515(15) 0.8750(13) 0.028 Uiso 1 1 d D U . . .
C22_7 C -0.34017(15) 1.49261(15) 0.89611(12) 0.0244(3) Uani 1 1 d D . . . .
H22_7 H -0.3477(16) 1.5603(14) 0.9318(13) 0.029 Uiso 1 1 d D U . . .
C24_7 C -0.38409(15) 1.37438(15) 0.82192(12) 0.0253(3) Uani 1 1 d D . . . .
H24_7 H -0.4365(16) 1.3520(16) 0.7973(13) 0.030 Uiso 1 1 d D U . . .
C25_7 C -0.25745(15) 1.30948(15) 0.82537(12) 0.0249(3) Uani 1 1 d D . . . .
H25_7 H -0.1903(15) 1.2245(14) 0.8058(13) 0.030 Uiso 1 1 d D U . . .
N21_8 N -0.31834(12) 1.25952(11) 0.36493(10) 0.0216(3) Uani 1 1 d D . . . .
H21_8 H -0.2551(15) 1.1782(13) 0.3588(13) 0.026 Uiso 1 1 d D U . . .
N23_8 N -0.41544(12) 1.46277(11) 0.36344(10) 0.0212(3) Uani 1 1 d D . . . .
H23_8 H -0.4319(16) 1.5438(13) 0.3581(13) 0.025 Uiso 1 1 d D U . . .
C22_8 C -0.30094(15) 1.36102(14) 0.34516(12) 0.0230(3) Uani 1 1 d D . . . .
H22_8 H -0.2197(14) 1.3618(16) 0.3243(13) 0.028 Uiso 1 1 d D U . . .
C24_8 C -0.51032(15) 1.42523(14) 0.39646(12) 0.0247(3) Uani 1 1 d D . . . .
H24_8 H -0.5991(14) 1.4862(15) 0.4147(13) 0.030 Uiso 1 1 d D U . . .
C25_8 C -0.44936(15) 1.29751(15) 0.39707(13) 0.0253(3) Uani 1 1 d D . . . .
H25_8 H -0.4792(16) 1.2371(15) 0.4161(13) 0.030 Uiso 1 1 d D U . . .

loop_
_atom_site_aniso_label
_atom_site_aniso_U_11
_atom_site_aniso_U_22
_atom_site_aniso_U_33
_atom_site_aniso_U_23
_atom_site_aniso_U_13
_atom_site_aniso_U_12
O11_1 0.0154(5) 0.0209(5) 0.0455(7) -0.0013(5) -0.0104(5) -0.0062(5)
O12_1 0.0188(5) 0.0186(5) 0.0449(7) -0.0019(5) -0.0096(5) -0.0098(5)
O13_1 0.0181(5) 0.0151(5) 0.0356(6) 0.0007(4) -0.0092(4) -0.0064(4)
N11_1 0.0157(6) 0.0165(6) 0.0303(7) -0.0008(5) -0.0076(5) -0.0082(5)
N13_1 0.0168(6) 0.0139(6) 0.0314(7) -0.0020(5) -0.0072(5) -0.0064(5)
C12_1 0.0175(7) 0.0179(7) 0.0249(7) -0.0008(6) -0.0059(5) -0.0070(6)
C14_1 0.0174(7) 0.0204(7) 0.0253(7) -0.0006(6) -0.0058(5) -0.0091(6)
C15_1 0.0137(7) 0.0200(7) 0.0364(9) -0.0016(6) -0.0084(6) -0.0067(6)
C16_1 0.0164(7) 0.0172(7) 0.0214(7) -0.0002(5) -0.0048(5) -0.0064(6)
O11_2 0.0194(5) 0.0137(5) 0.0369(6) 0.0032(4) -0.0094(4) -0.0069(4)
O12_2 0.0172(5) 0.0161(5) 0.0350(6) 0.0007(4) -0.0086(4) -0.0092(4)
O13_2 0.0138(5) 0.0155(5) 0.0340(6) 0.0007(4) -0.0088(4) -0.0052(4)
N11_2 0.0141(6) 0.0124(6) 0.0284(6) -0.0001(5) -0.0066(5) -0.0064(5)
N13_2 0.0117(6) 0.0130(6) 0.0299(7) 0.0003(5) -0.0078(5) -0.0038(5)
C12_2 0.0154(7) 0.0152(6) 0.0226(7) -0.0027(5) -0.0038(5) -0.0065(6)
C14_2 0.0181(7) 0.0143(6) 0.0203(7) -0.0015(5) -0.0038(5) -0.0082(6)
C15_2 0.0160(7) 0.0124(6) 0.0258(7) 0.0023(5) -0.0068(5) -0.0057(6)
C16_2 0.0145(6) 0.0141(6) 0.0197(7) -0.0018(5) -0.0034(5) -0.0044(6)
O11_3 0.0189(5) 0.0219(5) 0.0422(7) -0.0019(5) -0.0133(5) -0.0075(5)
O12_3 0.0196(5) 0.0182(5) 0.0453(7) -0.0026(5) -0.0111(5) -0.0099(5)
O13_3 0.0271(6) 0.0193(5) 0.0475(7) 0.0095(5) -0.0175(5) -0.0127(5)
N11_3 0.0178(6) 0.0177(6) 0.0319(7) 0.0008(5) -0.0083(5) -0.0107(5)
N13_3 0.0150(6) 0.0154(6) 0.0289(7) -0.0013(5) -0.0068(5) -0.0060(5)
C12_3 0.0172(7) 0.0185(7) 0.0225(7) -0.0029(5) -0.0039(5) -0.0080(6)
C14_3 0.0167(7) 0.0202(7) 0.0232(7) -0.0031(5) -0.0049(5) -0.0091(6)
C15_3 0.0172(7) 0.0205(7) 0.0265(8) 0.0008(6) -0.0085(5) -0.0088(6)
C16_3 0.0199(7) 0.0201(7) 0.0256(7) 0.0009(6) -0.0071(6) -0.0085(6)
O11_4 0.0227(6) 0.0119(5) 0.0703(9) -0.0009(5) -0.0202(5) -0.0056(5)
O12_4 0.0205(5) 0.0149(5) 0.0466(7) 0.0010(4) -0.0159(5) -0.0084(4)
O13_4 0.0151(5) 0.0159(5) 0.0380(6) -0.0015(4) -0.0100(4) -0.0055(4)
N11_4 0.0151(6) 0.0135(6) 0.0365(7) -0.0006(5) -0.0092(5) -0.0072(5)
N13_4 0.0132(6) 0.0138(6) 0.0356(7) 0.0004(5) -0.0091(5) -0.0057(5)
C12_4 0.0179(7) 0.0148(7) 0.0336(8) 0.0008(6) -0.0092(6) -0.0078(6)
C14_4 0.0193(7) 0.0138(6) 0.0255(7) 0.0003(5) -0.0069(5) -0.0083(6)
C15_4 0.0190(7) 0.0122(7) 0.0334(8) -0.0014(6) -0.0090(6) -0.0056(6)
C16_4 0.0161(7) 0.0155(7) 0.0231(7) 0.0000(5) -0.0055(5) -0.0058(6)
N21_5 0.0176(6) 0.0261(7) 0.0313(7) 0.0002(5) -0.0058(5) -0.0059(6)
N23_5 0.0149(6) 0.0298(7) 0.0310(7) 0.0018(6) -0.0056(5) -0.0099(6)
C22_5 0.0229(8) 0.0223(8) 0.0345(9) 0.0016(6) -0.0075(6) -0.0119(7)
C24_5 0.0248(8) 0.0204(7) 0.0315(8) -0.0019(6) -0.0061(6) -0.0078(7)
C25_5 0.0205(7) 0.0261(8) 0.0305(8) -0.0017(6) -0.0064(6) -0.0135(7)
N21_6 0.0249(7) 0.0136(6) 0.0292(7) 0.0001(5) -0.0086(5) -0.0078(5)
N23_6 0.0198(6) 0.0143(6) 0.0271(7) -0.0014(5) -0.0082(5) -0.0037(5)
C22_6 0.0209(7) 0.0197(7) 0.0274(8) 0.0002(6) -0.0065(6) -0.0089(6)
C24_6 0.0232(8) 0.0190(7) 0.0333(8) -0.0001(6) -0.0099(6) -0.0098(6)
C25_6 0.0201(8) 0.0203(7) 0.0365(9) -0.0028(6) -0.0100(6) -0.0068(6)
N21_7 0.0170(6) 0.0248(7) 0.0289(7) 0.0016(5) -0.0076(5) -0.0092(6)
N23_7 0.0157(6) 0.0200(6) 0.0303(7) -0.0002(5) -0.0070(5) -0.0054(5)
C22_7 0.0221(7) 0.0232(8) 0.0280(8) -0.0006(6) -0.0077(6) -0.0097(6)
C24_7 0.0244(8) 0.0228(8) 0.0316(8) 0.0002(6) -0.0110(6) -0.0111(7)
C25_7 0.0227(8) 0.0209(7) 0.0277(8) -0.0001(6) -0.0068(6) -0.0071(6)
N21_8 0.0215(6) 0.0137(6) 0.0264(7) -0.0009(5) -0.0081(5) -0.0042(5)
N23_8 0.0213(6) 0.0126(6) 0.0311(7) 0.0007(5) -0.0106(5) -0.0070(5)
C22_8 0.0204(7) 0.0193(7) 0.0296(8) 0.0027(6) -0.0088(6) -0.0089(6)
C24_8 0.0193(7) 0.0195(7) 0.0345(8) -0.0029(6) -0.0082(6) -0.0068(6)
C25_8 0.0248(8) 0.0202(7) 0.0338(9) 0.0003(6) -0.0080(6) -0.0125(7)

loop_
_atom_type_symbol
_atom_type_description
_atom_type_scat_dispersion_real
_atom_type_scat_dispersion_imag
_atom_type_scat_source
C C 0.0033 0.0016 'International Tables Vol C Tables 4.2.6.8 and 6.1.1.4'
H H 0.0000 0.0000 'International Tables Vol C Tables 4.2.6.8 and 6.1.1.4'
N N 0.0061 0.0033 'International Tables Vol C Tables 4.2.6.8 and 6.1.1.4'
O O 0.0106 0.0060 'International Tables Vol C Tables 4.2.6.8 and 6.1.1.4'

loop_
_geom_angle_atom_site_label_1
_geom_angle_atom_site_label_2
_geom_angle_atom_site_label_3
_geom_angle
_geom_angle_site_symmetry_1
_geom_angle_site_symmetry_3
_geom_angle_publ_flag
C12_1 N11_1 H11_1 115.8(11) . . ?
C12_1 N11_1 C16_1 124.61(12) . . ?
C16_1 N11_1 H11_1 119.6(11) . . ?
C12_1 N13_1 H13_1 116.9(11) . . ?
C12_1 N13_1 C14_1 124.89(12) . . ?
C14_1 N13_1 H13_1 118.2(11) . . ?
O11_1 C12_1 N11_1 122.91(13) . . ?
O11_1 C12_1 N13_1 121.79(13) . . ?
N13_1 C12_1 N11_1 115.30(12) . . ?
O12_1 C14_1 N13_1 115.99(13) . . ?
O12_1 C14_1 C15_1 126.73(13) . . ?
N13_1 C14_1 C15_1 117.27(13) . . ?
C14_1 C15_1 H15_1 118.8(11) . . ?
C16_1 C15_1 C14_1 120.75(13) . . ?
C16_1 C15_1 H15_1 120.4(11) . . ?
O13_1 C16_1 N11_1 116.43(13) . . ?
O13_1 C16_1 C15_1 126.41(13) . . ?
N11_1 C16_1 C15_1 117.15(13) . . ?
C12_2 N11_2 H11_2 118.0(11) . . ?
C12_2 N11_2 C16_2 124.66(12) . . ?
C16_2 N11_2 H11_2 117.3(11) . . ?
C12_2 N13_2 H13_2 116.6(11) . . ?
C12_2 N13_2 C14_2 124.85(12) . . ?
C14_2 N13_2 H13_2 118.5(11) . . ?
O11_2 C12_2 N11_2 122.25(13) . . ?
O11_2 C12_2 N13_2 122.49(12) . . ?
N13_2 C12_2 N11_2 115.26(12) . . ?
O12_2 C14_2 N13_2 116.26(12) . . ?
O12_2 C14_2 C15_2 126.89(13) . . ?
C15_2 C14_2 N13_2 116.85(12) . . ?
C14_2 C15_2 H15_2 118.8(10) . . ?
C14_2 C15_2 C16_2 121.26(12) . . ?
C16_2 C15_2 H15_2 119.8(10) . . ?
O13_2 C16_2 N11_2 116.15(12) . . ?
O13_2 C16_2 C15_2 126.86(12) . . ?
C15_2 C16_2 N11_2 116.99(12) . . ?
C12_3 N11_3 H11_3 118.4(11) . . ?
C12_3 N11_3 C16_3 124.86(13) . . ?
C16_3 N11_3 H11_3 116.7(11) . . ?
C12_3 N13_3 H13_3 116.8(11) . . ?
C12_3 N13_3 C14_3 124.76(12) . . ?
C14_3 N13_3 H13_3 118.1(11) . . ?
O11_3 C12_3 N11_3 122.01(13) . . ?
O11_3 C12_3 N13_3 122.55(13) . . ?
N13_3 C12_3 N11_3 115.44(12) . . ?
O12_3 C14_3 N13_3 116.79(13) . . ?
O12_3 C14_3 C15_3 126.39(13) . . ?
N13_3 C14_3 C15_3 116.83(13) . . ?
C14_3 C15_3 H15_3 117.6(10) . . ?
C16_3 C15_3 C14_3 121.30(13) . . ?
C16_3 C15_3 H15_3 121.0(10) . . ?
O13_3 C16_3 N11_3 116.62(13) . . ?
O13_3 C16_3 C15_3 126.68(13) . . ?
C15_3 C16_3 N11_3 116.69(13) . . ?
C12_4 N11_4 H11_4 116.4(11) . . ?
C12_4 N11_4 C16_4 124.62(12) . . ?
C16_4 N11_4 H11_4 118.9(11) . . ?
C12_4 N13_4 H13_4 117.5(11) . . ?
C12_4 N13_4 C14_4 124.77(12) . . ?
C14_4 N13_4 H13_4 117.7(11) . . ?
O11_4 C12_4 N11_4 122.70(13) . . ?
O11_4 C12_4 N13_4 122.00(13) . . ?
N13_4 C12_4 N11_4 115.31(12) . . ?
O12_4 C14_4 N13_4 115.79(12) . . ?
O12_4 C14_4 C15_4 127.02(13) . . ?
N13_4 C14_4 C15_4 117.18(13) . . ?
C14_4 C15_4 H15_4 119.5(10) . . ?
C14_4 C15_4 C16_4 120.87(13) . . ?
C16_4 C15_4 H15_4 119.6(10) . . ?
O13_4 C16_4 N11_4 116.15(12) . . ?
O13_4 C16_4 C15_4 126.66(13) . . ?
N11_4 C16_4 C15_4 117.20(12) . . ?
C22_5 N21_5 H21_5 127.4(11) . . ?
C22_5 N21_5 C25_5 108.18(13) . . ?
C25_5 N21_5 H21_5 124.4(11) . . ?
C22_5 N23_5 H23_5 124.1(12) . . ?
C22_5 N23_5 C24_5 108.58(13) . . ?
C24_5 N23_5 H23_5 127.3(12) . . ?
N21_5 C22_5 H22_5 126.9(11) . . ?
N23_5 C22_5 N21_5 108.85(14) . . ?
N23_5 C22_5 H22_5 124.2(11) . . ?
N23_5 C24_5 H24_5 120.7(11) . . ?
C25_5 C24_5 N23_5 107.42(14) . . ?
C25_5 C24_5 H24_5 131.8(11) . . ?
N21_5 C25_5 H25_5 119.6(11) . . ?
C24_5 C25_5 N21_5 106.97(14) . . ?
C24_5 C25_5 H25_5 133.4(11) . . ?
C22_6 N21_6 H21_6 126.7(11) . . ?
C22_6 N21_6 C25_6 108.45(13) . . ?
C25_6 N21_6 H21_6 124.9(11) . . ?
C22_6 N23_6 H23_6 127.7(11) . . ?
C22_6 N23_6 C24_6 108.62(12) . . ?
C24_6 N23_6 H23_6 123.5(11) . . ?
N21_6 C22_6 H22_6 125.0(11) . . ?
N23_6 C22_6 N21_6 108.99(13) . . ?
N23_6 C22_6 H22_6 126.0(11) . . ?
N23_6 C24_6 H24_6 120.0(10) . . ?
C25_6 C24_6 N23_6 106.79(14) . . ?
C25_6 C24_6 H24_6 133.0(11) . . ?
N21_6 C25_6 H25_6 119.1(11) . . ?
C24_6 C25_6 N21_6 107.15(14) . . ?
C24_6 C25_6 H25_6 133.8(11) . . ?
C22_7 N21_7 H21_7 125.8(11) . . ?
C22_7 N21_7 C25_7 108.52(13) . . ?
C25_7 N21_7 H21_7 125.6(11) . . ?
C22_7 N23_7 H23_7 124.0(11) . . ?
C22_7 N23_7 C24_7 108.60(13) . . ?
C24_7 N23_7 H23_7 127.4(11) . . ?
N21_7 C22_7 H22_7 124.3(10) . . ?
N23_7 C22_7 N21_7 108.75(14) . . ?
N23_7 C22_7 H22_7 127.0(10) . . ?
N23_7 C24_7 H24_7 121.8(11) . . ?
C25_7 C24_7 N23_7 106.86(14) . . ?
C25_7 C24_7 H24_7 131.3(11) . . ?
N21_7 C25_7 H25_7 120.0(10) . . ?
C24_7 C25_7 N21_7 107.26(14) . . ?
C24_7 C25_7 H25_7 132.7(10) . . ?
C22_8 N21_8 H21_8 126.3(11) . . ?
C22_8 N21_8 C25_8 108.55(12) . . ?
C25_8 N21_8 H21_8 125.1(11) . . ?
C22_8 N23_8 H23_8 127.8(11) . . ?
C22_8 N23_8 C24_8 108.54(13) . . ?
C24_8 N23_8 H23_8 123.6(11) . . ?
N21_8 C22_8 H22_8 126.1(11) . . ?
N23_8 C22_8 N21_8 109.04(13) . . ?
N23_8 C22_8 H22_8 124.8(11) . . ?
N23_8 C24_8 H24_8 120.2(11) . . ?
C25_8 C24_8 N23_8 106.96(13) . . ?
C25_8 C24_8 H24_8 132.8(11) . . ?
N21_8 C25_8 H25_8 120.0(11) . . ?
C24_8 C25_8 N21_8 106.91(14) . . ?
C24_8 C25_8 H25_8 133.1(11) . . ?

loop_
_geom_bond_atom_site_label_1
_geom_bond_atom_site_label_2
_geom_bond_distance
_geom_bond_site_symmetry_2
_geom_bond_publ_flag
O11_1 C12_1 1.2265(17) . ?
O12_1 C14_1 1.2687(18) . ?
O13_1 C16_1 1.2745(17) . ?
N11_1 H11_1 0.879(13) . ?
N11_1 C12_1 1.3674(18) . ?
N11_1 C16_1 1.3844(18) . ?
N13_1 H13_1 0.895(13) . ?
N13_1 C12_1 1.3623(19) . ?
N13_1 C14_1 1.3774(18) . ?
C14_1 C15_1 1.395(2) . ?
C15_1 H15_1 0.939(14) . ?
C15_1 C16_1 1.391(2) . ?
O11_2 C12_2 1.2339(16) . ?
O12_2 C14_2 1.2651(17) . ?
O13_2 C16_2 1.2632(16) . ?
N11_2 H11_2 0.860(13) . ?
N11_2 C12_2 1.3655(17) . ?
N11_2 C16_2 1.3983(17) . ?
N13_2 H13_2 0.861(13) . ?
N13_2 C12_2 1.3646(18) . ?
N13_2 C14_2 1.3971(17) . ?
C14_2 C15_2 1.3915(19) . ?
C15_2 H15_2 0.948(13) . ?
C15_2 C16_2 1.391(2) . ?
O11_3 C12_3 1.2352(17) . ?
O12_3 C14_3 1.2600(17) . ?
O13_3 C16_3 1.2666(18) . ?
N11_3 H11_3 0.877(14) . ?
N11_3 C12_3 1.3630(18) . ?
N11_3 C16_3 1.3969(18) . ?
N13_3 H13_3 0.877(13) . ?
N13_3 C12_3 1.3630(19) . ?
N13_3 C14_3 1.3910(18) . ?
C14_3 C15_3 1.398(2) . ?
C15_3 H15_3 0.935(13) . ?
C15_3 C16_3 1.389(2) . ?
O11_4 C12_4 1.2262(17) . ?
O12_4 C14_4 1.2705(17) . ?
O13_4 C16_4 1.2731(16) . ?
N11_4 H11_4 0.862(14) . ?
N11_4 C12_4 1.3663(18) . ?
N11_4 C16_4 1.3828(18) . ?
N13_4 H13_4 0.883(14) . ?
N13_4 C12_4 1.3645(18) . ?
N13_4 C14_4 1.3814(17) . ?
C14_4 C15_4 1.392(2) . ?
C15_4 H15_4 0.964(13) . ?
C15_4 C16_4 1.392(2) . ?
N21_5 H21_5 0.933(14) . ?
N21_5 C22_5 1.328(2) . ?
N21_5 C25_5 1.371(2) . ?
N23_5 H23_5 0.902(14) . ?
N23_5 C22_5 1.321(2) . ?
N23_5 C24_5 1.361(2) . ?
C22_5 H22_5 0.944(14) . ?
C24_5 H24_5 0.952(14) . ?
C24_5 C25_5 1.346(2) . ?
C25_5 H25_5 0.918(14) . ?
N21_6 H21_6 0.898(13) . ?
N21_6 C22_6 1.3273(19) . ?
N21_6 C25_6 1.369(2) . ?
N23_6 H23_6 0.897(14) . ?
N23_6 C22_6 1.319(2) . ?
N23_6 C24_6 1.3748(19) . ?
C22_6 H22_6 0.951(13) . ?
C24_6 H24_6 0.953(14) . ?
C24_6 C25_6 1.354(2) . ?
C25_6 H25_6 0.954(14) . ?
N21_7 H21_7 0.907(14) . ?
N21_7 C22_7 1.328(2) . ?
N21_7 C25_7 1.369(2) . ?
N23_7 H23_7 0.889(14) . ?
N23_7 C22_7 1.324(2) . ?
N23_7 C24_7 1.375(2) . ?
C22_7 H22_7 0.967(14) . ?
C24_7 H24_7 0.947(14) . ?
C24_7 C25_7 1.350(2) . ?
C25_7 H25_7 0.970(14) . ?
N21_8 H21_8 0.905(14) . ?
N21_8 C22_8 1.3201(19) . ?
N21_8 C25_8 1.3717(19) . ?
N23_8 H23_8 0.896(14) . ?
N23_8 C22_8 1.3201(19) . ?
N23_8 C24_8 1.371(2) . ?
C22_8 H22_8 0.949(13) . ?
C24_8 H24_8 0.947(14) . ?
C24_8 C25_8 1.351(2) . ?
C25_8 H25_8 0.937(14) . ?

loop_
_geom_hbond_atom_site_label_D
_geom_hbond_atom_site_label_H
_geom_hbond_atom_site_label_A
_geom_hbond_distance_DH
_geom_hbond_distance_HA
_geom_hbond_distance_DA
_geom_hbond_angle_DHA
_geom_hbond_site_symmetry_A
N11_1 H11_1 O13_3 0.879(13) 2.100(14) 2.9561(17) 164.2(15) .
N13_1 H13_1 O12_3 0.895(13) 1.973(14) 2.8669(16) 176.5(16) 1_565
N11_2 H11_2 O13_4 0.860(13) 2.046(14) 2.8988(16) 171.2(15) 1_655
N13_2 H13_2 O12_4 0.861(13) 2.195(14) 3.0056(16) 156.6(15) .
N11_3 H11_3 O13_1 0.877(14) 1.999(14) 2.8751(16) 176.1(16) .
N13_3 H13_3 O12_1 0.877(13) 2.061(14) 2.9198(16) 165.9(15) 1_545
N11_4 H11_4 O13_2 0.862(14) 2.040(14) 2.8904(16) 168.8(16) 1_455
N13_4 H13_4 O12_2 0.883(14) 2.005(14) 2.8869(15) 177.0(16) .
N21_5 H21_5 O13_3 0.933(14) 1.816(14) 2.7444(17) 172.8(17) .
N23_5 H23_5 O12_1 0.902(14) 1.714(14) 2.6014(16) 167.2(17) 1_455
N21_6 H21_6 O12_2 0.898(13) 1.764(14) 2.6585(16) 173.4(16) 2_576
N23_6 H23_6 O13_4 0.897(14) 1.741(14) 2.6337(15) 173.3(16) 2_486
N21_7 H21_7 O12_3 0.907(14) 1.765(14) 2.6664(16) 171.8(17) 1_565
N23_7 H23_7 O13_1 0.889(14) 1.777(14) 2.6593(16) 171.6(17) 1_465
N21_8 H21_8 O13_2 0.905(14) 1.761(14) 2.6607(15) 172.4(16) 2_576
N23_8 H23_8 O12_4 0.896(14) 1.736(14) 2.6216(16) 169.3(16) 2_486

loop_
_geom_torsion_atom_site_label_1
_geom_torsion_atom_site_label_2
_geom_torsion_atom_site_label_3
_geom_torsion_atom_site_label_4
_geom_torsion
_geom_torsion_site_symmetry_1
_geom_torsion_site_symmetry_2
_geom_torsion_site_symmetry_3
_geom_torsion_site_symmetry_4
_geom_torsion_publ_flag
O12_1 C14_1 C15_1 C16_1 -179.86(15) . . . . ?
N13_1 C14_1 C15_1 C16_1 0.3(2) . . . . ?
C12_1 N11_1 C16_1 O13_1 179.33(13) . . . . ?
C12_1 N11_1 C16_1 C15_1 -1.2(2) . . . . ?
C12_1 N13_1 C14_1 O12_1 -179.92(13) . . . . ?
C12_1 N13_1 C14_1 C15_1 -0.1(2) . . . . ?
C14_1 N13_1 C12_1 O11_1 178.92(14) . . . . ?
C14_1 N13_1 C12_1 N11_1 -0.7(2) . . . . ?
C14_1 C15_1 C16_1 O13_1 179.69(14) . . . . ?
C14_1 C15_1 C16_1 N11_1 0.2(2) . . . . ?
C16_1 N11_1 C12_1 O11_1 -178.25(14) . . . . ?
C16_1 N11_1 C12_1 N13_1 1.4(2) . . . . ?
O12_2 C14_2 C15_2 C16_2 179.59(14) . . . . ?
N13_2 C14_2 C15_2 C16_2 -0.2(2) . . . . ?
C12_2 N11_2 C16_2 O13_2 179.03(13) . . . . ?
C12_2 N11_2 C16_2 C15_2 -0.6(2) . . . . ?
C12_2 N13_2 C14_2 O12_2 -176.67(13) . . . . ?
C12_2 N13_2 C14_2 C15_2 3.2(2) . . . . ?
C14_2 N13_2 C12_2 O11_2 176.17(13) . . . . ?
C14_2 N13_2 C12_2 N11_2 -4.5(2) . . . . ?
C14_2 C15_2 C16_2 O13_2 179.47(14) . . . . ?
C14_2 C15_2 C16_2 N11_2 -1.0(2) . . . . ?
C16_2 N11_2 C12_2 O11_2 -177.51(13) . . . . ?
C16_2 N11_2 C12_2 N13_2 3.2(2) . . . . ?
O12_3 C14_3 C15_3 C16_3 179.64(15) . . . . ?
N13_3 C14_3 C15_3 C16_3 -0.3(2) . . . . ?
C12_3 N11_3 C16_3 O13_3 -178.87(14) . . . . ?
C12_3 N11_3 C16_3 C15_3 0.3(2) . . . . ?
C12_3 N13_3 C14_3 O12_3 -176.73(13) . . . . ?
C12_3 N13_3 C14_3 C15_3 3.2(2) . . . . ?
C14_3 N13_3 C12_3 O11_3 175.46(13) . . . . ?
C14_3 N13_3 C12_3 N11_3 -4.1(2) . . . . ?
C14_3 C15_3 C16_3 O13_3 177.77(15) . . . . ?
C14_3 C15_3 C16_3 N11_3 -1.3(2) . . . . ?
C16_3 N11_3 C12_3 O11_3 -177.31(14) . . . . ?
C16_3 N11_3 C12_3 N13_3 2.2(2) . . . . ?
O12_4 C14_4 C15_4 C16_4 -179.90(14) . . . . ?
N13_4 C14_4 C15_4 C16_4 1.3(2) . . . . ?
C12_4 N11_4 C16_4 O13_4 177.48(13) . . . . ?
C12_4 N11_4 C16_4 C15_4 -2.3(2) . . . . ?
C12_4 N13_4 C14_4 O12_4 178.89(14) . . . . ?
C12_4 N13_4 C14_4 C15_4 -2.2(2) . . . . ?
C14_4 N13_4 C12_4 O11_4 -179.19(15) . . . . ?
C14_4 N13_4 C12_4 N11_4 0.8(2) . . . . ?
C14_4 C15_4 C16_4 O13_4 -178.98(14) . . . . ?
C14_4 C15_4 C16_4 N11_4 0.7(2) . . . . ?
C16_4 N11_4 C12_4 O11_4 -178.47(15) . . . . ?
C16_4 N11_4 C12_4 N13_4 1.5(2) . . . . ?
N23_5 C24_5 C25_5 N21_5 0.03(18) . . . . ?
C22_5 N21_5 C25_5 C24_5 -0.29(18) . . . . ?
C22_5 N23_5 C24_5 C25_5 0.24(18) . . . . ?
C24_5 N23_5 C22_5 N21_5 -0.43(18) . . . . ?
C25_5 N21_5 C22_5 N23_5 0.44(18) . . . . ?
N23_6 C24_6 C25_6 N21_6 0.33(18) . . . . ?
C22_6 N21_6 C25_6 C24_6 -0.44(18) . . . . ?
C22_6 N23_6 C24_6 C25_6 -0.10(18) . . . . ?
C24_6 N23_6 C22_6 N21_6 -0.18(17) . . . . ?
C25_6 N21_6 C22_6 N23_6 0.39(17) . . . . ?
N23_7 C24_7 C25_7 N21_7 -0.13(17) . . . . ?
C22_7 N21_7 C25_7 C24_7 0.35(17) . . . . ?
C22_7 N23_7 C24_7 C25_7 -0.13(17) . . . . ?
C24_7 N23_7 C22_7 N21_7 0.35(17) . . . . ?
C25_7 N21_7 C22_7 N23_7 -0.43(17) . . . . ?
N23_8 C24_8 C25_8 N21_8 0.32(18) . . . . ?
C22_8 N21_8 C25_8 C24_8 -0.26(18) . . . . ?
C22_8 N23_8 C24_8 C25_8 -0.27(18) . . . . ?
C24_8 N23_8 C22_8 N21_8 0.10(17) . . . . ?
C25_8 N21_8 C22_8 N23_8 0.10(17) . . . . ?
